data_2000703
loop_
_publ_author_name
'Choubal, M. D.'
'Fernandez, E. J.'
'Crumrine, D. S.'
'Pavkovic, S. F.'

_publ_section_title
;
 Structure of diethyl
 <i>cis</i>,<i>cis</i>-3,8-cyclodecadiene-<i>trans</i>-1,6-dicarboxylate
;
_journal_issue 8
_journal_name_full 'Acta Crystallographica Section C'
_journal_page_first 1501
_journal_page_last 1502
_journal_paper_doi 10.1107/S0108270191014191
_journal_volume 48
_journal_year 1992
_chemical_formula_sum 'C16 H24 O4'
_chemical_formula_weight 280.36
_space_group_crystal_system triclinic
_space_group_IT_number 2
_space_group_name_Hall '-P 1'
_space_group_name_H-M_alt 'P -1'
_cell_angle_alpha 93.418(4)
_cell_angle_beta 100.420(4)
_cell_angle_gamma 74.612(6)
_cell_formula_units_Z 1
_cell_length_a 6.5675(8)
_cell_length_b 11.9949(14)
_cell_length_c 5.1052(6)
_cell_volume 381.33(8)
_diffrn_radiation_type Mo
_diffrn_radiation_wavelength 0.71069
_exptl_absorpt_coefficient_mu 0.081
_exptl_crystal_density_diffrn 1.22
_exptl_crystal_density_meas 1.21(2)
_exptl_crystal_F_000 152
_cod_data_source_file st0550.cif
_cod_data_source_block st0550a
_cod_depositor_comments
;
 Marking attached hydrogen atoms.

 Antanas Vaitkus,
 2018-02-09
;
_cod_original_cell_volume 381.3(2)
_cod_database_code 2000703

loop_
_space_group_symop_id
_space_group_symop_operation_xyz
1 x,y,z
2 -x,-y,-z

loop_
_atom_site_label
_atom_site_fract_x
_atom_site_fract_y
_atom_site_fract_z
_atom_site_U_iso_or_equiv
_atom_site_attached_hydrogens
O1 .1105(3) -.33810(10) -.2905(3) .080(2) 0
O2 -.1613(2) -.33520(10) -.0834(3) .064(2) 0
C1 .0450(3) -.2038(2) .0742(4) .047(2) 1
C2 -.1620(3) -.1082(2) .0905(4) .050(2) 2
C3 -.2509(3) -.0447(2) -.1655(5) .048(2) 1
C4 -.2759(3) .0661(2) -.2072(5) .049(2) 1
C5 -.2245(3) .1558(2) -.0112(4) .048(2) 2
C6 .0060(3) -.2987(2) -.1219(4) .050(2) 0
C7 -.2207(4) -.4242(2) -.2601(5) .067(3) 2
C8 -.3672(5) -.3735(3) -.5062(6) .072(3) 3

loop_
_geom_bond_atom_site_label_1
_geom_bond_atom_site_label_2
_geom_bond_distance
O1 C6 1.195(2)
O2 C6 1.336(2)
O2 C7 1.444(3)
C1 C2 1.541(3)
C1 C6 1.513(3)
C2 C3 1.496(3)
C3 C4 1.321(3)
C4 C5 1.489(3)
C7 C8 1.489(4)
